data_1518651
loop_
_publ_author_name
'Pertejo, Pablo'
'Corres, Nazaret'
'Torroba, Tom\'as'
'Garc\'ia-Valverde, Mar\'ia'

_publ_section_title
;
 Reversal of Diastereoselectivity in the Synthesis of Peptidomimetic
 3-Carboxamide-1,4-benzodiazepin-5-ones.
;
_journal_issue 3
_journal_name_full 'Organic letters'
_journal_page_first 612
_journal_page_last 615
_journal_paper_doi 10.1021/ol503628r
_journal_volume 17
_journal_year 2015
_chemical_absolute_configuration rm
_chemical_formula_moiety 'C31 H27 N3 O2'
_chemical_formula_sum 'C31 H27 N3 O2'
_chemical_formula_weight 473.56
_chemical_name_systematic
; 
 ? 
;
_space_group_IT_number 4
_symmetry_cell_setting monoclinic
_symmetry_space_group_name_Hall 'P 2yb'
_symmetry_space_group_name_H-M 'P 1 21 1'
_atom_sites_solution_hydrogens geom
_atom_sites_solution_primary direct
_atom_sites_solution_secondary difmap
_audit_creation_method SHELXL-97
_cell_angle_alpha 90.00
_cell_angle_beta 102.1580(10)
_cell_angle_gamma 90.00
_cell_formula_units_Z 2
_cell_length_a 7.6192(7)
_cell_length_b 12.0803(11)
_cell_length_c 14.0233(12)
_cell_measurement_reflns_used 7239
_cell_measurement_temperature 298(2)
_cell_measurement_theta_max 27.07
_cell_measurement_theta_min 2.73
_cell_volume 1261.8(2)
_computing_cell_refinement 'Bruker SMART'
_computing_data_collection 'Bruker SMART'
_computing_data_reduction 'Bruker SAINT'
_computing_molecular_graphics 'Bruker SHELXTL'
_computing_publication_material 'Bruker SHELXTL'
_computing_structure_refinement 'SHELXL-97 (Sheldrick, 1997)'
_computing_structure_solution 'SHELXS-97 (Sheldrick, 1990)'
_diffrn_ambient_temperature 298(2)
_diffrn_measured_fraction_theta_full 1.000
_diffrn_measured_fraction_theta_max 1.000
_diffrn_measurement_device_type 'CCD area detector'
_diffrn_measurement_method 'omega scans'
_diffrn_radiation_monochromator graphite
_diffrn_radiation_source 'fine-focus sealed tube'
_diffrn_radiation_type MoK\a
_diffrn_radiation_wavelength 0.71073
_diffrn_reflns_av_R_equivalents 0.0352
_diffrn_reflns_av_sigmaI/netI 0.0264
_diffrn_reflns_limit_h_max 9
_diffrn_reflns_limit_h_min -9
_diffrn_reflns_limit_k_max 14
_diffrn_reflns_limit_k_min -14
_diffrn_reflns_limit_l_max 16
_diffrn_reflns_limit_l_min -16
_diffrn_reflns_number 12510
_diffrn_reflns_theta_full 25.00
_diffrn_reflns_theta_max 25.00
_diffrn_reflns_theta_min 1.49
_diffrn_standards_decay_% 0
_exptl_absorpt_coefficient_mu 0.079
_exptl_absorpt_correction_T_max 1
_exptl_absorpt_correction_T_min 0.7752
_exptl_absorpt_correction_type multi-scan
_exptl_absorpt_process_details SADABS(SHELDRICK,2001)
_exptl_crystal_colour colourless
_exptl_crystal_density_diffrn 1.246
_exptl_crystal_density_method none
_exptl_crystal_description C31H27N3O2
_exptl_crystal_F_000 500
_exptl_crystal_size_max 0.90
_exptl_crystal_size_mid 0.30
_exptl_crystal_size_min 0.20
_refine_diff_density_max 0.154
_refine_diff_density_min -0.202
_refine_diff_density_rms 0.040
_refine_ls_extinction_method none
_refine_ls_goodness_of_fit_ref 1.065
_refine_ls_hydrogen_treatment constr
_refine_ls_matrix_type full
_refine_ls_number_parameters 327
_refine_ls_number_reflns 2333
_refine_ls_number_restraints 1
_refine_ls_restrained_S_all 1.065
_refine_ls_R_factor_all 0.0392
_refine_ls_R_factor_gt 0.0381
_refine_ls_shift/su_max 0.000
_refine_ls_shift/su_mean 0.000
_refine_ls_structure_factor_coef Fsqd
_refine_ls_weighting_details 'calc w=1/[\s^2^(Fo^2^)+(0.0678P)^2^+0.0726P] where P=(Fo^2^+2Fc^2^)/3'
_refine_ls_weighting_scheme calc
_refine_ls_wR_factor_gt 0.1007
_refine_ls_wR_factor_ref 0.1020
_reflns_number_gt 2240
_reflns_number_total 2333
_reflns_threshold_expression >2sigma(I)
_cod_data_source_file ol503628r_si_002.cif
_cod_data_source_block datosm
_cod_depositor_comments
;
The following automatic conversions were performed:

'_symmetry_cell_setting' value 'Monoclinic' changed to 'monoclinic'
according to
/usr/data/users/saulius/crontab/automatic-downloads/rss-feeds/ACS/lib/dictionaries/cif_core.dic
dictionary named 'cif_core.dic' version 2.4.2 from 2011-04-26.

Automatic conversion script
Id: cif_fix_values 3008 2015-01-20 13:52:24Z robertas 

 Adding full bibliography for 1518651.cif.
;
_cod_original_sg_symbol_Hall P2by
_cod_original_sg_symbol_H-M P2(1)
_cod_database_code 1518651

loop_
_symmetry_equiv_pos_as_xyz
'x, y, z'
'-x, y+1/2, -z'

loop_
_atom_site_label
_atom_site_type_symbol
_atom_site_fract_x
_atom_site_fract_y
_atom_site_fract_z
_atom_site_U_iso_or_equiv
_atom_site_adp_type
_atom_site_occupancy
_atom_site_symmetry_multiplicity
_atom_site_calc_flag
_atom_site_refinement_flags
N1 N 0.8780(2) 0.51041(16) 0.71702(12) 0.0553(4) Uani 1 1 d .
H1 H 0.9522 0.5526 0.7553 0.066 Uiso 1 1 calc R
N2 N 0.7482(2) 0.72922(15) 0.83835(12) 0.0541(4) Uani 1 1 d .
N3 N 0.5066(2) 0.53379(15) 0.84480(14) 0.0563(4) Uani 1 1 d .
O1 O 0.5974(2) 0.44340(17) 0.68132(13) 0.0783(5) Uani 1 1 d .
O2 O 0.2273(2) 0.5926(2) 0.78342(18) 0.0912(6) Uani 1 1 d .
C1 C 0.9130(2) 0.63258(18) 0.97429(14) 0.0498(4) Uani 1 1 d .
C2 C 1.0116(3) 0.5396(2) 1.00884(17) 0.0619(5) Uani 1 1 d .
H2 H 0.9982 0.4757 0.9710 0.074 Uiso 1 1 calc R
C3 C 1.1290(3) 0.5393(3) 1.09791(18) 0.0764(7) Uani 1 1 d .
H3 H 1.1946 0.4758 1.1195 0.092 Uiso 1 1 calc R
C4 C 1.1494(4) 0.6317(3) 1.15448(17) 0.0841(9) Uani 1 1 d .
H4 H 1.2294 0.6317 1.2146 0.101 Uiso 1 1 calc R
C5 C 1.0513(4) 0.7257(3) 1.12265(17) 0.0822(9) Uani 1 1 d .
H5 H 1.0640 0.7885 1.1619 0.099 Uiso 1 1 calc R
C6 C 0.9339(3) 0.7269(2) 1.03249(16) 0.0632(6) Uani 1 1 d .
H6 H 0.8692 0.7907 1.0109 0.076 Uiso 1 1 calc R
C7 C 0.7851(2) 0.63558(17) 0.87905(14) 0.0463(4) Uani 1 1 d .
C8 C 0.6934(2) 0.52896(16) 0.83757(14) 0.0474(4) Uani 1 1 d .
H8 H 0.7477 0.4700 0.8822 0.057 Uiso 1 1 calc R
C9 C 0.4392(3) 0.4456(2) 0.9014(2) 0.0694(6) Uani 1 1 d .
H9 H 0.3194 0.4685 0.9088 0.083 Uiso 1 1 calc R
C10 C 0.4154(5) 0.3383(3) 0.8432(3) 0.0944(9) Uani 1 1 d .
H10A H 0.5299 0.3136 0.8332 0.142 Uiso 1 1 calc R
H10B H 0.3361 0.3507 0.7813 0.142 Uiso 1 1 calc R
H10C H 0.3650 0.2829 0.8786 0.142 Uiso 1 1 calc R
C11 C 0.5543(3) 0.43786(19) 1.00243(19) 0.0646(6) Uani 1 1 d .
C12 C 0.6615(4) 0.3469(2) 1.0361(2) 0.0799(8) Uani 1 1 d .
H12 H 0.6640 0.2866 0.9952 0.096 Uiso 1 1 calc R
C13 C 0.7639(5) 0.3453(3) 1.1296(3) 0.0954(10) Uani 1 1 d .
H13 H 0.8371 0.2848 1.1508 0.115 Uiso 1 1 calc R
C14 C 0.7586(5) 0.4317(3) 1.1912(3) 0.0967(10) Uani 1 1 d .
H14 H 0.8249 0.4292 1.2549 0.116 Uiso 1 1 calc R
C15 C 0.6556(5) 0.5218(3) 1.1590(2) 0.0913(9) Uani 1 1 d .
H15 H 0.6537 0.5816 1.2005 0.110 Uiso 1 1 calc R
C16 C 0.5546(4) 0.5246(2) 1.0654(2) 0.0768(7) Uani 1 1 d .
H16 H 0.4851 0.5868 1.0445 0.092 Uiso 1 1 calc R
C17 C 0.3885(3) 0.6013(2) 0.78691(19) 0.0651(6) Uani 1 1 d .
C18 C 0.4563(3) 0.6854(2) 0.72659(19) 0.0672(6) Uani 1 1 d .
C19 C 0.3379(4) 0.7158(3) 0.6408(2) 0.0970(10) Uani 1 1 d .
H19 H 0.2265 0.6813 0.6244 0.116 Uiso 1 1 calc R
C20 C 0.3809(6) 0.7943(4) 0.5807(3) 0.1188(14) Uani 1 1 d .
H20 H 0.3009 0.8106 0.5226 0.143 Uiso 1 1 calc R
C21 C 0.5417(6) 0.8506(3) 0.6045(3) 0.1056(11) Uani 1 1 d .
H21 H 0.5703 0.9047 0.5631 0.127 Uiso 1 1 calc R
C22 C 0.6582(4) 0.8254(2) 0.6897(2) 0.0803(7) Uani 1 1 d .
H22 H 0.7650 0.8647 0.7074 0.096 Uiso 1 1 calc R
C23 C 0.6196(3) 0.74162(19) 0.75091(16) 0.0598(5) Uani 1 1 d .
C24 C 0.7162(3) 0.49309(18) 0.73564(15) 0.0533(5) Uani 1 1 d .
C25 C 0.9333(4) 0.4600(2) 0.63386(17) 0.0718(6) Uani 1 1 d .
H25A H 0.8601 0.3948 0.6147 0.086 Uiso 1 1 calc R
H25B H 1.0568 0.4356 0.6544 0.086 Uiso 1 1 calc R
C26 C 0.9201(4) 0.5332(2) 0.54617(18) 0.0783(8) Uani 1 1 d .
C27 C 1.0419(6) 0.5206(4) 0.4885(3) 0.1203(14) Uani 1 1 d .
H27 H 1.1324 0.4681 0.5055 0.144 Uiso 1 1 calc R
C28 C 1.0350(10) 0.5826(6) 0.4070(3) 0.150(2) Uani 1 1 d .
H28 H 1.1183 0.5717 0.3680 0.180 Uiso 1 1 calc R
C29 C 0.9056(10) 0.6603(5) 0.3833(3) 0.139(2) Uani 1 1 d .
H29 H 0.9023 0.7045 0.3287 0.166 Uiso 1 1 calc R
C30 C 0.7804(9) 0.6746(5) 0.4380(3) 0.1386(17) Uani 1 1 d .
H30 H 0.6901 0.7271 0.4205 0.166 Uiso 1 1 calc R
C31 C 0.7892(6) 0.6092(4) 0.5211(2) 0.1054(11) Uani 1 1 d .
H31 H 0.7041 0.6183 0.5594 0.126 Uiso 1 1 calc R

loop_
_atom_site_aniso_label
_atom_site_aniso_U_11
_atom_site_aniso_U_22
_atom_site_aniso_U_33
_atom_site_aniso_U_23
_atom_site_aniso_U_13
_atom_site_aniso_U_12
N1 0.0542(9) 0.0611(10) 0.0516(8) -0.0107(8) 0.0133(7) -0.0099(8)
N2 0.0539(9) 0.0477(9) 0.0587(9) -0.0006(8) 0.0074(7) -0.0084(8)
N3 0.0414(8) 0.0516(9) 0.0765(11) -0.0042(8) 0.0138(7) -0.0054(7)
O1 0.0651(10) 0.0875(13) 0.0785(10) -0.0261(10) 0.0065(8) -0.0264(9)
O2 0.0407(8) 0.0890(13) 0.1379(18) -0.0100(12) 0.0055(9) -0.0022(8)
C1 0.0457(9) 0.0571(11) 0.0489(9) 0.0010(9) 0.0150(8) -0.0112(9)
C2 0.0537(10) 0.0746(14) 0.0578(11) 0.0050(11) 0.0128(8) 0.0036(10)
C3 0.0615(12) 0.105(2) 0.0603(13) 0.0184(14) 0.0072(10) 0.0012(13)
C4 0.0693(14) 0.133(3) 0.0472(11) 0.0167(16) 0.0048(10) -0.0203(17)
C5 0.0957(18) 0.101(2) 0.0517(12) -0.0149(14) 0.0196(12) -0.0408(18)
C6 0.0711(13) 0.0645(14) 0.0555(11) -0.0034(10) 0.0164(9) -0.0168(12)
C7 0.0445(9) 0.0463(10) 0.0498(9) -0.0018(8) 0.0134(7) -0.0065(8)
C8 0.0411(9) 0.0441(9) 0.0566(10) 0.0008(8) 0.0094(7) -0.0057(8)
C9 0.0516(11) 0.0616(14) 0.1016(17) -0.0024(13) 0.0313(12) -0.0129(10)
C10 0.098(2) 0.0660(16) 0.123(2) -0.0102(16) 0.0327(19) -0.0359(16)
C11 0.0598(12) 0.0542(13) 0.0908(15) 0.0053(11) 0.0405(12) -0.0078(10)
C12 0.0872(18) 0.0565(14) 0.108(2) 0.0087(14) 0.0466(16) -0.0010(13)
C13 0.101(2) 0.080(2) 0.111(2) 0.0369(19) 0.0363(19) 0.0078(17)
C14 0.109(2) 0.104(3) 0.0840(19) 0.0215(19) 0.0355(17) -0.004(2)
C15 0.109(2) 0.085(2) 0.0884(19) -0.0010(17) 0.0406(17) -0.0035(18)
C16 0.0772(15) 0.0656(15) 0.0955(18) 0.0023(14) 0.0361(14) 0.0026(13)
C17 0.0439(10) 0.0608(13) 0.0858(15) -0.0146(11) 0.0030(10) -0.0034(10)
C18 0.0577(12) 0.0598(13) 0.0757(14) -0.0037(11) -0.0048(10) 0.0061(10)
C19 0.0783(17) 0.093(2) 0.102(2) 0.0060(19) -0.0219(15) 0.0090(17)
C20 0.120(3) 0.115(3) 0.098(2) 0.028(2) -0.031(2) 0.024(2)
C21 0.129(3) 0.089(2) 0.089(2) 0.0326(18) -0.0004(19) 0.010(2)
C22 0.0891(18) 0.0651(15) 0.0818(17) 0.0151(13) 0.0069(14) 0.0008(13)
C23 0.0625(12) 0.0504(11) 0.0623(12) 0.0013(10) 0.0036(9) 0.0030(10)
C24 0.0503(10) 0.0497(11) 0.0574(10) -0.0036(9) 0.0062(8) -0.0073(8)
C25 0.0836(15) 0.0749(16) 0.0619(12) -0.0121(12) 0.0264(11) -0.0056(13)
C26 0.107(2) 0.0744(16) 0.0549(12) -0.0166(12) 0.0210(13) -0.0231(16)
C27 0.159(3) 0.134(3) 0.086(2) -0.011(2) 0.068(2) -0.017(3)
C28 0.231(6) 0.145(4) 0.099(3) -0.001(3) 0.093(4) -0.025(5)
C29 0.249(6) 0.104(3) 0.072(2) -0.003(2) 0.053(3) -0.041(4)
C30 0.212(5) 0.114(3) 0.088(2) 0.011(2) 0.028(3) -0.005(3)
C31 0.146(3) 0.103(3) 0.0682(16) 0.0039(17) 0.0243(18) 0.001(2)

loop_
_atom_type_symbol
_atom_type_description
_atom_type_scat_dispersion_real
_atom_type_scat_dispersion_imag
_atom_type_scat_source
C C 0.0033 0.0000 'International Tables Vol C Tables 4.2.6.8 and 6.1.1.4'
H H 0.0000 0.0000 'International Tables Vol C Tables 4.2.6.8 and 6.1.1.4'
N N 0.0061 0.0000 'International Tables Vol C Tables 4.2.6.8 and 6.1.1.4'
O O 0.0106 0.0000 'International Tables Vol C Tables 4.2.6.8 and 6.1.1.4'

loop_
_geom_angle_atom_site_label_1
_geom_angle_atom_site_label_2
_geom_angle_atom_site_label_3
_geom_angle
C24 N1 C25 121.93(18)
C24 N1 H1 119.0
C25 N1 H1 119.0
C7 N2 C23 122.24(17)
C17 N3 C8 121.46(18)
C17 N3 C9 119.54(18)
C8 N3 C9 117.67(18)
C2 C1 C6 118.3(2)
C2 C1 C7 122.89(19)
C6 C1 C7 118.8(2)
C3 C2 C1 121.5(3)
C3 C2 H2 119.3
C1 C2 H2 119.3
C4 C3 C2 120.1(3)
C4 C3 H3 120.0
C2 C3 H3 120.0
C3 C4 C5 119.9(2)
C3 C4 H4 120.0
C5 C4 H4 120.0
C4 C5 C6 120.3(3)
C4 C5 H5 119.8
C6 C5 H5 119.8
C5 C6 C1 119.9(3)
C5 C6 H6 120.0
C1 C6 H6 120.0
N2 C7 C1 117.94(18)
N2 C7 C8 122.78(16)
C1 C7 C8 119.13(17)
N3 C8 C7 108.52(16)
N3 C8 C24 112.39(16)
C7 C8 C24 117.48(16)
N3 C8 H8 105.9
C7 C8 H8 105.9
C24 C8 H8 105.9
N3 C9 C11 110.47(18)
N3 C9 C10 110.0(2)
C11 C9 C10 115.6(2)
N3 C9 H9 106.8
C11 C9 H9 106.8
C10 C9 H9 106.8
C9 C10 H10A 109.5
C9 C10 H10B 109.5
H10A C10 H10B 109.5
C9 C10 H10C 109.5
H10A C10 H10C 109.5
H10B C10 H10C 109.5
C16 C11 C12 117.6(3)
C16 C11 C9 118.8(2)
C12 C11 C9 123.6(2)
C13 C12 C11 120.6(3)
C13 C12 H12 119.7
C11 C12 H12 119.7
C14 C13 C12 120.5(3)
C14 C13 H13 119.8
C12 C13 H13 119.8
C13 C14 C15 119.7(3)
C13 C14 H14 120.2
C15 C14 H14 120.2
C14 C15 C16 120.3(3)
C14 C15 H15 119.9
C16 C15 H15 119.9
C11 C16 C15 121.4(3)
C11 C16 H16 119.3
C15 C16 H16 119.3
O2 C17 N3 120.6(2)
O2 C17 C18 120.2(2)
N3 C17 C18 119.22(18)
C19 C18 C23 117.7(3)
C19 C18 C17 115.7(2)
C23 C18 C17 126.4(2)
C20 C19 C18 121.6(3)
C20 C19 H19 119.2
C18 C19 H19 119.2
C19 C20 C21 120.9(3)
C19 C20 H20 119.5
C21 C20 H20 119.5
C22 C21 C20 118.9(3)
C22 C21 H21 120.6
C20 C21 H21 120.6
C21 C22 C23 121.1(3)
C21 C22 H22 119.4
C23 C22 H22 119.4
C18 C23 C22 119.6(2)
C18 C23 N2 125.6(2)
C22 C23 N2 114.5(2)
O1 C24 N1 123.7(2)
O1 C24 C8 120.57(19)
N1 C24 C8 115.40(16)
N1 C25 C26 115.5(2)
N1 C25 H25A 108.4
C26 C25 H25A 108.4
N1 C25 H25B 108.4
C26 C25 H25B 108.4
H25A C25 H25B 107.5
C31 C26 C27 118.8(4)
C31 C26 C25 122.2(3)
C27 C26 C25 119.0(3)
C28 C27 C26 121.9(5)
C28 C27 H27 119.1
C26 C27 H27 119.1
C29 C28 C27 119.1(5)
C29 C28 H28 120.5
C27 C28 H28 120.5
C28 C29 C30 121.0(4)
C28 C29 H29 119.5
C30 C29 H29 119.5
C29 C30 C31 118.9(5)
C29 C30 H30 120.5
C31 C30 H30 120.5
C26 C31 C30 120.3(4)
C26 C31 H31 119.8
C30 C31 H31 119.8

loop_
_geom_bond_atom_site_label_1
_geom_bond_atom_site_label_2
_geom_bond_distance
N1 C24 1.330(3)
N1 C25 1.454(3)
N1 H1 0.8600
N2 C7 1.271(3)
N2 C23 1.407(3)
N3 C17 1.352(3)
N3 C8 1.449(2)
N3 C9 1.483(3)
O1 C24 1.212(3)
O2 C17 1.224(3)
C1 C2 1.382(3)
C1 C6 1.391(3)
C1 C7 1.479(3)
C2 C3 1.375(3)
C2 H2 0.9300
C3 C4 1.360(5)
C3 H3 0.9300
C4 C5 1.381(5)
C4 H4 0.9300
C5 C6 1.387(3)
C5 H5 0.9300
C6 H6 0.9300
C7 C8 1.521(3)
C8 C24 1.538(3)
C8 H8 0.9800
C9 C11 1.504(4)
C9 C10 1.521(4)
C9 H9 0.9800
C10 H10A 0.9600
C10 H10B 0.9600
C10 H10C 0.9600
C11 C16 1.371(4)
C11 C12 1.392(4)
C12 C13 1.377(5)
C12 H12 0.9300
C13 C14 1.360(5)
C13 H13 0.9300
C14 C15 1.362(5)
C14 H14 0.9300
C15 C16 1.375(5)
C15 H15 0.9300
C16 H16 0.9300
C17 C18 1.483(4)
C18 C19 1.392(4)
C18 C23 1.395(3)
C19 C20 1.355(6)
C19 H19 0.9300
C20 C21 1.379(6)
C20 H20 0.9300
C21 C22 1.364(4)
C21 H21 0.9300
C22 C23 1.398(4)
C22 H22 0.9300
C25 C26 1.500(4)
C25 H25A 0.9700
C25 H25B 0.9700
C26 C31 1.347(5)
C26 C27 1.361(5)
C27 C28 1.359(7)
C27 H27 0.9300
C28 C29 1.351(8)
C28 H28 0.9300
C29 C30 1.355(8)
C29 H29 0.9300
C30 C31 1.398(6)
C30 H30 0.9300
C31 H31 0.9300

loop_
_geom_hbond_atom_site_label_D
_geom_hbond_atom_site_label_H
_geom_hbond_atom_site_label_A
_geom_hbond_distance_DH
_geom_hbond_distance_HA
_geom_hbond_distance_DA
_geom_hbond_angle_DHA
_geom_hbond_site_symmetry_A
N1 H1 O2 0.86 2.11 2.809(2) 138.6 1_655

loop_
_geom_torsion_atom_site_label_1
_geom_torsion_atom_site_label_2
_geom_torsion_atom_site_label_3
_geom_torsion_atom_site_label_4
_geom_torsion
C6 C1 C2 C3 -0.6(3)
C7 C1 C2 C3 -179.8(2)
C1 C2 C3 C4 0.4(4)
C2 C3 C4 C5 0.4(4)
C3 C4 C5 C6 -1.0(4)
C4 C5 C6 C1 0.8(3)
C2 C1 C6 C5 -0.1(3)
C7 C1 C6 C5 179.19(18)
C23 N2 C7 C1 -175.80(18)
C23 N2 C7 C8 -0.4(3)
C2 C1 C7 N2 -156.3(2)
C6 C1 C7 N2 24.5(3)
C2 C1 C7 C8 28.1(3)
C6 C1 C7 C8 -151.09(18)
C17 N3 C8 C7 71.8(2)
C9 N3 C8 C7 -121.5(2)
C17 N3 C8 C24 -59.9(3)
C9 N3 C8 C24 106.8(2)
N2 C7 C8 N3 -67.6(2)
C1 C7 C8 N3 107.80(19)
N2 C7 C8 C24 61.2(3)
C1 C7 C8 C24 -123.36(19)
C17 N3 C9 C11 -138.8(2)
C8 N3 C9 C11 54.2(3)
C17 N3 C9 C10 92.4(3)
C8 N3 C9 C10 -74.5(3)
N3 C9 C11 C16 66.5(3)
C10 C9 C11 C16 -167.8(2)
N3 C9 C11 C12 -113.5(2)
C10 C9 C11 C12 12.2(3)
C16 C11 C12 C13 -0.1(3)
C9 C11 C12 C13 179.9(2)
C11 C12 C13 C14 1.5(4)
C12 C13 C14 C15 -2.1(5)
C13 C14 C15 C16 1.3(5)
C12 C11 C16 C15 -0.7(3)
C9 C11 C16 C15 179.3(2)
C14 C15 C16 C11 0.1(4)
C8 N3 C17 O2 169.0(2)
C9 N3 C17 O2 2.5(3)
C8 N3 C17 C18 -10.3(3)
C9 N3 C17 C18 -176.8(2)
O2 C17 C18 C19 -27.2(4)
N3 C17 C18 C19 152.1(3)
O2 C17 C18 C23 147.8(3)
N3 C17 C18 C23 -32.9(4)
C23 C18 C19 C20 2.3(5)
C17 C18 C19 C20 177.8(3)
C18 C19 C20 C21 -2.7(6)
C19 C20 C21 C22 0.3(7)
C20 C21 C22 C23 2.2(6)
C19 C18 C23 C22 0.2(4)
C17 C18 C23 C22 -174.7(2)
C19 C18 C23 N2 174.0(3)
C17 C18 C23 N2 -0.9(4)
C21 C22 C23 C18 -2.5(4)
C21 C22 C23 N2 -176.9(3)
C7 N2 C23 C18 39.2(3)
C7 N2 C23 C22 -146.7(2)
C25 N1 C24 O1 -7.0(4)
C25 N1 C24 C8 166.3(2)
N3 C8 C24 O1 -20.9(3)
C7 C8 C24 O1 -147.9(2)
N3 C8 C24 N1 165.62(18)
C7 C8 C24 N1 38.6(3)
C24 N1 C25 C26 99.1(3)
N1 C25 C26 C31 -34.5(4)
N1 C25 C26 C27 147.1(3)
C31 C26 C27 C28 0.1(6)
C25 C26 C27 C28 178.6(4)
C26 C27 C28 C29 1.2(8)
C27 C28 C29 C30 -2.0(9)
C28 C29 C30 C31 1.4(8)
C27 C26 C31 C30 -0.7(6)
C25 C26 C31 C30 -179.1(4)
C29 C30 C31 C26 -0.1(7)
